data_4134518
loop_
_publ_author_name
'Zhan, Shun-Ze'
'Zhang, Guo-Hui'
'Li, Jing-Hong'
'Liu, Jia-Li'
'Zhu, Si-Hui'
'Lu, Weigang'
'Zheng, Ji'
'Ng, Seik Weng'
'Li, Dan'

_publ_section_title
;
 Exohedral Cuprofullerene: Sequentially Expanding Metal Olefin Up to a
 C<sub>60</sub>@Cu<sub>24</sub> Rhombicuboctahedron.
;
_journal_issue 13
_journal_name_full 'Journal of the American Chemical Society'
_journal_page_first 5943
_journal_page_last 5947
_journal_paper_doi 10.1021/jacs.0c00090
_journal_volume 142
_journal_year 2020
_chemical_formula_moiety 'C84 H12 Cu6 F42 O18'
_chemical_formula_sum 'C84 H12 Cu6 F42 O18'
_chemical_formula_weight 2488.18
_space_group_crystal_system trigonal
_space_group_IT_number 166
_space_group_name_Hall '-R 3 2"'
_space_group_name_H-M_alt 'R -3 m :H'
_atom_sites_solution_hydrogens geom
_atom_sites_solution_primary dual
_audit_creation_date 2019-09-30
_audit_creation_method
;
Olex2 1.2
(compiled 2018.05.29 svn.r3508 for OlexSys, GUI svn.r5506)
;
_cell_angle_alpha 90
_cell_angle_beta 90
_cell_angle_gamma 120
_cell_formula_units_Z 3
_cell_length_a 14.22334(8)
_cell_length_b 14.22334(8)
_cell_length_c 37.3147(2)
_cell_measurement_reflns_used 13744
_cell_measurement_temperature 100.01(15)
_cell_measurement_theta_max 73.9980
_cell_measurement_theta_min 3.7520
_cell_volume 6537.53(6)
_computing_cell_refinement 'CrysAlisPro 1.171.39.46 (Rigaku OD, 2018)'
_computing_data_collection 'CrysAlisPro 1.171.39.46 (Rigaku OD, 2018)'
_computing_data_reduction 'CrysAlisPro 1.171.39.46 (Rigaku OD, 2018)'
_computing_molecular_graphics 'Olex2 (Dolomanov et al., 2009)'
_computing_publication_material 'Olex2 (Dolomanov et al., 2009)'
_computing_structure_refinement 'ShelXL (Sheldrick, 2015)'
_computing_structure_solution 'ShelXT (Sheldrick, 2015)'
_diffrn_ambient_environment N~2~
_diffrn_ambient_temperature 100.01(15)
_diffrn_detector 'CCD plate'
_diffrn_measured_fraction_theta_full 1.000
_diffrn_measured_fraction_theta_max 0.996
_diffrn_measurement_details
;
List of Runs (angles in degrees, time in seconds):

  # Type    Start    End  Width  t~exp~   \w     \q     \k     \f   Frames
--------------------------------------------------------------------------
  1  \w    -89.00 -43.00   0.50    1.18    --    0.00 -58.00 119.00   92
  2  \w    -18.00   9.00   0.50    1.18    --    0.00  19.00  30.00   54
  3  \w    -16.00  32.00   0.50    1.18    --    0.00  38.00 120.00   96
  4  \w     42.00  87.00   0.50    1.18    --    0.00  19.00  30.00   90
  5  \w    -26.00   1.00   0.50    1.18    --    0.00 -58.00 119.00   54
  6  \w     35.00  75.00   0.50    1.18    --    0.00  38.00 120.00   80
  7  \w     14.00  44.00   0.50    4.71    --   95.80 -82.00   0.00   60
  8  \w      9.00 100.00   0.50    4.71    --   95.80 -30.00 120.00  182
  9  \w     72.00 185.00   0.50    4.71    --   95.80  15.00 -60.00  226
 10  \w     58.00 120.00   0.50    4.71    --   95.80 -82.00 -90.00  124
 11  \w     72.00 105.00   0.50    4.71    --   95.80 -82.00  60.00   66
 12  \w     81.00 134.00   0.50    4.71    --   95.80  45.00  90.00  106
 13  \w    149.00 175.00   0.50    4.71    --   95.80  45.00  90.00   52
 14  \w     53.00 122.00   0.50    4.71    --   95.80 -77.00 120.00  138
 15  \w     80.00 106.00   0.50    4.71    --   95.80  30.00   0.00   52
 16  \w     17.00  43.00   0.50    4.71    --   95.80 -77.00 120.00   52
 17  \w     67.00 115.00   0.50    4.71    --   95.80 -61.00-180.00   96
 18  \w    130.00 181.00   0.50    4.71    --   95.80  30.00   0.00  102
 19  \w     52.00 103.00   0.50    4.71    --   95.80 -82.00   0.00  102
 20  \w     11.00  37.00   0.50    4.71    --   95.80 -82.00 -90.00   52
 21  \w      7.00  97.00   0.50    4.71    --   95.80 -61.00   0.00  180
 22  \w     59.00 116.00   0.50    4.71    --   95.80 -82.00-150.00  114
;
_diffrn_measurement_device 'four-circle diffractometer'
_diffrn_measurement_device_type 'XtaLAB AFC12 (RINC): Kappa single'
_diffrn_measurement_method '\w scans'
_diffrn_orient_matrix_type 'CrysAlisPro convention (1999,Acta A55,543-557)'
_diffrn_orient_matrix_UB_11 -0.0909474000
_diffrn_orient_matrix_UB_12 0.0280851000
_diffrn_orient_matrix_UB_13 0.0041116000
_diffrn_orient_matrix_UB_21 0.0299354000
_diffrn_orient_matrix_UB_22 0.0271689000
_diffrn_orient_matrix_UB_23 0.0398199000
_diffrn_orient_matrix_UB_31 0.0804343000
_diffrn_orient_matrix_UB_32 0.1188011000
_diffrn_orient_matrix_UB_33 -0.0100979000
_diffrn_radiation_monochromator mirror
_diffrn_radiation_probe x-ray
_diffrn_radiation_type CuK\a
_diffrn_radiation_wavelength 1.54184
_diffrn_reflns_av_R_equivalents 0.0290
_diffrn_reflns_av_unetI/netI 0.0104
_diffrn_reflns_Laue_measured_fraction_full 1.000
_diffrn_reflns_Laue_measured_fraction_max 0.996
_diffrn_reflns_limit_h_max 17
_diffrn_reflns_limit_h_min -17
_diffrn_reflns_limit_k_max 17
_diffrn_reflns_limit_k_min -15
_diffrn_reflns_limit_l_max 46
_diffrn_reflns_limit_l_min -45
_diffrn_reflns_number 17729
_diffrn_reflns_point_group_measured_fraction_full 1.000
_diffrn_reflns_point_group_measured_fraction_max 0.996
_diffrn_reflns_theta_full 67.684
_diffrn_reflns_theta_max 74.250
_diffrn_reflns_theta_min 3.553
_diffrn_source 'Rotating-anode X-ray tube (dual wavelength)'
_diffrn_source_type 'Rigaku (Cu) X-ray DW Source'
_exptl_absorpt_coefficient_mu 3.064
_exptl_absorpt_correction_T_max 1.00000
_exptl_absorpt_correction_T_min 0.43676
_exptl_absorpt_correction_type multi-scan
_exptl_absorpt_process_details
;
CrysAlisPro 1.171.39.46 (Rigaku Oxford Diffraction, 2018)
Empirical absorption correction using spherical harmonics,
 implemented in SCALE3 ABSPACK scaling algorithm.
;
_exptl_crystal_colour black
_exptl_crystal_colour_primary black
_exptl_crystal_density_diffrn 1.896
_exptl_crystal_description block
_exptl_crystal_F_000 3636
_exptl_crystal_size_max 0.1
_exptl_crystal_size_mid 0.06
_exptl_crystal_size_min 0.04
_refine_diff_density_max 2.526
_refine_diff_density_min -1.290
_refine_diff_density_rms 0.254
_refine_ls_extinction_method none
_refine_ls_goodness_of_fit_ref 1.115
_refine_ls_hydrogen_treatment constr
_refine_ls_matrix_type full
_refine_ls_number_parameters 160
_refine_ls_number_reflns 1675
_refine_ls_number_restraints 92
_refine_ls_restrained_S_all 1.105
_refine_ls_R_factor_all 0.1183
_refine_ls_R_factor_gt 0.1171
_refine_ls_shift/su_max 0.006
_refine_ls_shift/su_mean 0.000
_refine_ls_structure_factor_coef Fsqd
_refine_ls_weighting_details 'w=1/[\s^2^(Fo^2^)+(0.2000P)^2^+200.0000P] where P=(Fo^2^+2Fc^2^)/3'
_refine_ls_weighting_scheme calc
_refine_ls_wR_factor_gt 0.3200
_refine_ls_wR_factor_ref 0.3211
_reflns_Friedel_coverage 0.000
_reflns_number_gt 1626
_reflns_number_total 1675
_reflns_threshold_expression 'I > 2\s(I)'
_cod_data_source_file ja0c00090_si_002.cif
_cod_data_source_block 1
_cod_depositor_comments 'Adding full bibliography for 4134518--4134521.cif.'
_cod_original_cell_volume 6537.54(8)
_cod_original_sg_symbol_H-M 'R -3 m'
_cod_database_code 4134518
_shelx_shelxl_version_number 2017/1
_chemical_oxdiff_formula 'C H N F Cu'
_shelx_space_group_comment
;
The symmetry employed for this shelxl refinement is uniquely defined
by the following loop, which should always be used as a source of
symmetry information in preference to the above space-group names.
They are only intended as comments.
;
_reflns_odcompleteness_completeness 100.00
_reflns_odcompleteness_iscentric 1
_reflns_odcompleteness_theta 66.97
_olex2_refinement_description
;
1. Fixed Uiso
 At 1.5 times of:
  All O(H) groups
2. Restrained distances
 C8-C9
 1.5 with sigma of 0.02
 C8-C7
 1.5 with sigma of 0.02
 F3-C9
 2.33 with sigma of 0.02
 C10-C9
 1.5 with sigma of 0.02
 F4-C10
 1.35 with sigma of 0.02
 F1-C8
 1.35 with sigma of 0.02
 C10-F1'
 2.33 with sigma of 0.02
 F1'-F2'
 2.33 with sigma of 0.02
 F2'-F3'
 2.33 with sigma of 0.02
 F4'-C10
 1.5 with sigma of 0.02
 C8'-C7
 1.5 with sigma of 0.02
 C8'-F2'
 2.1 with sigma of 0.02
 C9'-C8
 1.5 with sigma of 0.02
 C8-C9'
 1.2 with sigma of 0.02
 C9'-C7
 2.33 with sigma of 0.02
 F2'-C9'
 1.35 with sigma of 0.02
 C9'-F5'
 2.33 with sigma of 0.02
 C9'-C8'
 1.5 with sigma of 0.02
 C8'-C9'
 1.5 with sigma of 0.02
 F4'-C10'
 1.35 with sigma of 0.02
 F5'-C10'
 1.35 with sigma of 0.02
 C10'-C9'
 1.5 with sigma of 0.02
 F4'-F5'
 2.1 with sigma of 0.02
 F4'-F4'_$1
 2.1 with sigma of 0.02
3. Uiso/Uaniso restraints and constraints
C10 \\sim C10': within 3.8A with sigma of 0.01 and sigma for terminal atoms of
0.02
Uanis(C9) \\sim Ueq: with sigma of 0.001 and sigma for terminal atoms of 0.002
Uanis(F4) \\sim Ueq: with sigma of 0.001 and sigma for terminal atoms of 0.002
Uanis(F1) \\sim Ueq: with sigma of 0.001 and sigma for terminal atoms of 0.002
Uanis(F1') \\sim Ueq: with sigma of 0.001 and sigma for terminal atoms of 0.002
Uanis(F2') \\sim Ueq: with sigma of 0.001 and sigma for terminal atoms of 0.002
Uanis(F4') \\sim Ueq: with sigma of 0.001 and sigma for terminal atoms of 0.002
Uanis(F5') \\sim Ueq: with sigma of 0.0001 and sigma for terminal atoms of
0.0002
Uanis(C8) \\sim Ueq, Uanis(C8') \\sim Ueq: with sigma of 0.001 and sigma for
terminal atoms of 0.002
Uanis(C9') \\sim Ueq: with sigma of 0.001 and sigma for terminal atoms of 0.002
Uanis(C10') \\sim Ueq, Uanis(C9') \\sim Ueq: with sigma of 0.001 and sigma for
terminal atoms of 0.002
Uanis(F1) = Uanis(F1')
Uanis(F4') = Uanis(F3)
Uanis(C8) = Uanis(C8')
Uanis(C9) = Uanis(C9')
Uanis(C10) = Uanis(C10')
4. Others
 Fixed Sof: F1(0.5) F1'(0.5) F2(0.5) F2'(0.25) F3(0.25) F3'(0.25) F4(0.5)
 F4'(0.5) F5'(0.25) C8(0.25) C8'(0.25) C9(0.25) C9'(0.25) C10(0.25) C10'(0.25)
5.a Tetrahedral OH refined with riding coordinates:
 O1W(H1W)
;
_olex2_submission_special_instructions 'No special instructions were received'
_oxdiff_exptl_absorpt_empirical_details
;
Empirical correction (ABSPACK) includes:
- Absorption correction using spherical harmonics
- Frame scaling
;
_oxdiff_exptl_absorpt_empirical_full_max 2.368
_oxdiff_exptl_absorpt_empirical_full_min 0.529

loop_
_space_group_symop_operation_xyz
'x, y, z'
'-y, x-y, z'
'-x+y, -x, z'
'y, x, -z'
'x-y, -y, -z'
'-x, -x+y, -z'
'x+2/3, y+1/3, z+1/3'
'-y+2/3, x-y+1/3, z+1/3'
'-x+y+2/3, -x+1/3, z+1/3'
'y+2/3, x+1/3, -z+1/3'
'x-y+2/3, -y+1/3, -z+1/3'
'-x+2/3, -x+y+1/3, -z+1/3'
'x+1/3, y+2/3, z+2/3'
'-y+1/3, x-y+2/3, z+2/3'
'-x+y+1/3, -x+2/3, z+2/3'
'y+1/3, x+2/3, -z+2/3'
'x-y+1/3, -y+2/3, -z+2/3'
'-x+1/3, -x+y+2/3, -z+2/3'
'-x, -y, -z'
'y, -x+y, -z'
'x-y, x, -z'
'-y, -x, z'
'-x+y, y, z'
'x, x-y, z'
'-x+2/3, -y+1/3, -z+1/3'
'y+2/3, -x+y+1/3, -z+1/3'
'x-y+2/3, x+1/3, -z+1/3'
'-y+2/3, -x+1/3, z+1/3'
'-x+y+2/3, y+1/3, z+1/3'
'x+2/3, x-y+1/3, z+1/3'
'-x+1/3, -y+2/3, -z+2/3'
'y+1/3, -x+y+2/3, -z+2/3'
'x-y+1/3, x+2/3, -z+2/3'
'-y+1/3, -x+2/3, z+2/3'
'-x+y+1/3, y+2/3, z+2/3'
'x+1/3, x-y+2/3, z+2/3'

loop_
_atom_site_label
_atom_site_type_symbol
_atom_site_fract_x
_atom_site_fract_y
_atom_site_fract_z
_atom_site_U_iso_or_equiv
_atom_site_adp_type
_atom_site_occupancy
_atom_site_site_symmetry_order
_atom_site_calc_flag
_atom_site_refinement_flags_posn
_atom_site_refinement_flags_adp
_atom_site_refinement_flags_occupancy
_atom_site_disorder_assembly
_atom_site_disorder_group
Cu1 Cu 0.58809(5) 0.41191(5) 0.46929(3) 0.0196(5) Uani 1 2 d S T P . .
F1 F 0.7643(17) 0.6996(19) 0.5424(6) 0.115(4) Uani 0.5 1 d D U . A 1
F1' F 0.7342(18) 0.5987(18) 0.5740(6) 0.115(4) Uani 0.5 1 d D U . B 2
F2 F 0.8416(12) 0.5339(12) 0.5866(3) 0.067(3) Uani 0.5 1 d . . . A 1
F2' F 0.769(3) 0.739(3) 0.5363(13) 0.17(2) Uani 0.25 1 d D U . B 2
F3 F 0.8125(17) 0.625(3) 0.6445(8) 0.170(4) Uani 0.5 2 d DS T P A 1
F3' F 0.8817(11) 0.763(2) 0.4901(12) 0.27(4) Uani 0.5 2 d DS T P B 2
F4 F 0.7993(10) 0.7453(10) 0.6123(3) 0.056(3) Uani 0.5 1 d D U . A 1
F4' F 0.8355(14) 0.817(2) 0.5899(7) 0.170(4) Uani 0.5 1 d D U . B 2
F5' F 0.9568(10) 0.914(2) 0.5524(11) 0.5334(5) Uani 0.5 2 d DS TU P B 2
O1 O 0.6830(4) 0.5235(5) 0.50516(13) 0.0364(13) Uani 1 1 d . . . . .
O1W O 0.5020(3) 0.4980(3) 0.45773(16) 0.0285(15) Uani 1 2 d S T P . .
H1W H 0.447377 0.458879 0.445991 0.043 Uiso 1 1 calc R . . . .
C1 C 0.5648(4) 0.3346(4) 0.42197(14) 0.0162(12) Uani 1 1 d . . . . .
C2 C 0.4782(5) 0.3217(5) 0.39771(14) 0.0178(12) Uani 1 1 d . . . . .
C3 C 0.4909(5) 0.4076(5) 0.37630(14) 0.0193(12) Uani 1 1 d . . . . .
C4 C 0.4246(6) 0.2123(3) 0.3836(2) 0.0181(16) Uani 1 2 d S T P . .
C5 C 0.3836(7) 0.1918(3) 0.3489(2) 0.0204(16) Uani 1 2 d S T P . .
C6 C 0.3964(4) 0.2814(5) 0.32671(15) 0.0201(12) Uani 1 1 d . . . . .
C7 C 0.7780(5) 0.5560(10) 0.5149(3) 0.039(3) Uani 1 2 d DS T P . .
C8 C 0.8250(9) 0.6500(17) 0.5423(6) 0.0511(16) Uani 0.5 2 d DS TU P A 1
C8' C 0.8112(8) 0.6224(16) 0.5491(5) 0.0511(16) Uani 0.5 2 d DS TU P B 2
C9 C 0.8042(19) 0.608(4) 0.5815(7) 0.0985(17) Uani 0.5 2 d DS TU P A 1
C9' C 0.8675(7) 0.7351(15) 0.5333(9) 0.0985(17) Uani 0.5 2 d DS TU P B 2
C10 C 0.8382(14) 0.676(3) 0.6152(14) 0.166(2) Uani 0.5 2 d DS TU P A 1
C10' C 0.9057(13) 0.811(3) 0.5655(8) 0.166(2) Uani 0.5 2 d DS TU P B 2

loop_
_atom_site_aniso_label
_atom_site_aniso_U_11
_atom_site_aniso_U_22
_atom_site_aniso_U_33
_atom_site_aniso_U_23
_atom_site_aniso_U_13
_atom_site_aniso_U_12
Cu1 0.0257(7) 0.0257(7) 0.0122(8) -0.0014(2) 0.0014(2) 0.0165(6)
F1 0.116(5) 0.114(5) 0.114(5) -0.0023(15) 0.0001(15) 0.057(3)
F1' 0.116(5) 0.114(5) 0.114(5) -0.0023(15) 0.0001(15) 0.057(3)
F2 0.086(9) 0.089(9) 0.035(5) -0.019(6) -0.006(6) 0.050(8)
F2' 0.17(2) 0.17(2) 0.17(2) -0.001(2) 0.000(2) 0.084(11)
F3 0.170(5) 0.170(4) 0.170(5) -0.0013(19) -0.0007(9) 0.085(2)
F3' 0.075(14) 0.051(14) 0.67(11) 0.09(3) 0.043(17) 0.025(7)
F4 0.057(3) 0.058(3) 0.055(3) -0.0046(19) 0.0003(19) 0.030(2)
F4' 0.170(5) 0.170(4) 0.170(5) -0.0013(19) -0.0007(9) 0.085(2)
F5' 0.5334(5) 0.5334(5) 0.5334(5) 0.00000(19) 0.00000(9) 0.2667(2)
O1 0.041(3) 0.053(3) 0.028(2) -0.020(2) -0.010(2) 0.033(3)
O1W 0.040(3) 0.040(3) 0.018(3) -0.0007(12) 0.0007(12) 0.029(3)
C1 0.017(3) 0.020(3) 0.012(2) 0.002(2) 0.002(2) 0.010(2)
C2 0.017(3) 0.026(3) 0.014(3) 0.001(2) 0.004(2) 0.014(2)
C3 0.020(3) 0.027(3) 0.017(3) -0.001(2) 0.002(2) 0.017(3)
C4 0.011(3) 0.023(3) 0.016(3) 0.0024(14) 0.005(3) 0.0056(17)
C5 0.013(4) 0.024(3) 0.020(4) 0.0009(14) 0.002(3) 0.0067(18)
C6 0.012(2) 0.033(3) 0.016(3) 0.002(2) 0.001(2) 0.011(2)
C7 0.035(4) 0.055(7) 0.035(5) -0.019(5) -0.010(2) 0.027(3)
C8 0.0511(17) 0.0511(15) 0.0511(18) -0.0001(7) -0.0001(3) 0.0256(8)
C8' 0.0511(17) 0.0511(15) 0.0511(18) -0.0001(7) -0.0001(3) 0.0256(8)
C9 0.0985(18) 0.0985(16) 0.0985(19) -0.0001(7) -0.0001(3) 0.0493(8)
C9' 0.0985(18) 0.0985(16) 0.0985(19) -0.0001(7) -0.0001(3) 0.0493(8)
C10 0.166(2) 0.167(2) 0.166(2) 0.0000(9) 0.0000(5) 0.0833(11)
C10' 0.166(2) 0.167(2) 0.166(2) 0.0000(9) 0.0000(5) 0.0833(11)

loop_
_atom_type_symbol
_atom_type_description
_atom_type_scat_dispersion_real
_atom_type_scat_dispersion_imag
_atom_type_scat_source
C C 0.0181 0.0091 'International Tables Vol C Tables 4.2.6.8 and 6.1.1.4'
H H 0.0000 0.0000 'International Tables Vol C Tables 4.2.6.8 and 6.1.1.4'
Cu Cu -1.9646 0.5888 'International Tables Vol C Tables 4.2.6.8 and 6.1.1.4'
F F 0.0727 0.0534 'International Tables Vol C Tables 4.2.6.8 and 6.1.1.4'
O O 0.0492 0.0322 'International Tables Vol C Tables 4.2.6.8 and 6.1.1.4'

loop_
_geom_angle_atom_site_label_1
_geom_angle_atom_site_label_2
_geom_angle_atom_site_label_3
_geom_angle
_geom_angle_site_symmetry_1
_geom_angle_site_symmetry_3
_geom_angle_publ_flag
O1 Cu1 O1 94.7(3) 22_665 . ?
O1 Cu1 O1W 91.90(19) . . ?
O1 Cu1 O1W 91.90(19) 22_665 . ?
O1 Cu1 C1 111.1(2) . 22_665 ?
O1 Cu1 C1 151.7(2) 22_665 22_665 ?
O1 Cu1 C1 151.7(2) . . ?
O1 Cu1 C1 111.1(2) 22_665 . ?
C1 Cu1 O1W 98.6(2) 22_665 . ?
C1 Cu1 O1W 98.6(2) . . ?
C1 Cu1 C1 41.5(3) . 22_665 ?
C7 O1 Cu1 132.0(5) . . ?
Cu1 O1W H1W 109.5 . . ?
Cu1 O1W H1W 109.47(8) . 22_665 ?
H1W O1W H1W 108.8 . 22_665 ?
C1 C1 Cu1 69.24(15) 22_665 . ?
C1 C1 Cu1 117.59(15) 24 . ?
C1 C1 C1 119.999(4) 22_665 24 ?
C1 C1 C2 118.9(3) 22_665 . ?
C2 C1 Cu1 120.5(4) . . ?
C2 C1 C1 107.2(3) . 24 ?
C3 C2 C1 120.8(5) . . ?
C3 C2 C4 120.1(5) . . ?
C4 C2 C1 108.5(5) . . ?
C2 C3 C3 120.2(3) . 22_665 ?
C2 C3 C6 119.1(5) . 17 ?
C3 C3 C6 108.5(3) 22_665 17 ?
C2 C4 C2 108.6(7) 24 . ?
C5 C4 C2 120.3(4) . . ?
C5 C4 C2 120.3(4) . 24 ?
C4 C5 C6 119.5(4) . . ?
C4 C5 C6 119.5(4) . 24 ?
C6 C5 C6 109.1(7) 24 . ?
C5 C6 C3 107.0(5) . 17 ?
C6 C6 C3 120.8(6) 17 17 ?
C6 C6 C5 120.2(6) 17 . ?
O1 C7 O1 128.3(9) . 23_655 ?
O1 C7 C8 115.8(4) . . ?
O1 C7 C8 115.8(4) 23_655 . ?
O1 C7 C8' 114.9(5) 23_655 . ?
O1 C7 C8' 114.9(5) . . ?
F1 C8 F1 127(3) . 23_655 ?
F1 C8 C7 109.8(13) . . ?
F1 C8 C7 109.8(13) 23_655 . ?
F1 C8 C9 98.4(16) 23_655 . ?
F1 C8 C9 98.4(16) . . ?
C7 C8 C9 112(2) . . ?
F1' C8' C7 117.7(14) . . ?
F1' C8' C7 117.7(14) 23_655 . ?
F1' C8' C9' 118.0(15) 23_655 . ?
F1' C8' C9' 118.0(15) . . ?
C9' C8' C7 99.8(14) . . ?
F2 C9 F2 97(3) . 23_655 ?
F2 C9 C8 109.9(18) 23_655 . ?
F2 C9 C8 109.9(18) . . ?
F2 C9 C10 104.3(15) 23_655 . ?
F2 C9 C10 104.3(15) . . ?
C10 C9 C8 127(4) . . ?
F2' C9' F2' 170(5) 23_655 . ?
F2' C9' F3' 94(2) 23_655 . ?
F2' C9' F3' 94(2) . . ?
F2' C9' C8' 89.9(12) 23_655 . ?
F2' C9' C8' 89.9(12) . . ?
F2' C9' C10' 85(3) 23_655 . ?
F2' C9' C10' 85(3) . . ?
C8' C9' F3' 125(2) . . ?
C8' C9' C10' 105(2) . . ?
C10' C9' F3' 130(2) . . ?
F3 C10 F4 113(3) . . ?
F3 C10 F4 113(3) . 23_655 ?
F3 C10 C9 116(3) . . ?
F4 C10 F4 101(3) 23_655 . ?
F4 C10 C9 106(3) 23_655 . ?
F4 C10 C9 106(3) . . ?
F4' C10' F4' 97.2(19) 23_655 . ?
F4' C10' C9' 123.2(17) 23_655 . ?
F4' C10' C9' 123.2(17) . . ?
F5' C10' F4' 101.3(17) . . ?
F5' C10' C9' 106.9(19) . . ?

loop_
_geom_bond_atom_site_label_1
_geom_bond_atom_site_label_2
_geom_bond_distance
_geom_bond_site_symmetry_2
_geom_bond_publ_flag
Cu1 O1 1.997(5) 22_665 ?
Cu1 O1 1.997(5) . ?
Cu1 O1W 2.165(6) . ?
Cu1 C1 2.019(5) 22_665 ?
Cu1 C1 2.018(5) . ?
F1 C8 1.362(16) . ?
F1' C8' 1.35(2) . ?
F2 C9 1.42(3) . ?
F2' C9' 1.432(19) . ?
F3 C10 1.26(5) . ?
F3' C9' 1.65(5) . ?
F4 C10 1.350(19) . ?
F4' C10' 1.379(17) . ?
F5' C10' 1.35(2) . ?
O1 C7 1.244(6) . ?
O1W H1W 0.8200 . ?
O1W H1W 0.8200 22_665 ?
C1 C1 1.431(11) 22_665 ?
C1 C1 1.484(11) 24 ?
C1 C2 1.464(8) . ?
C2 C3 1.394(8) . ?
C2 C4 1.446(8) . ?
C3 C3 1.445(12) 22_665 ?
C3 C6 1.454(8) 17 ?
C4 C5 1.390(11) . ?
C5 C6 1.453(8) 24 ?
C5 C6 1.453(8) . ?
C6 C6 1.372(12) 17 ?
C7 C8 1.545(18) . ?
C7 C8' 1.513(18) . ?
C8 C9 1.549(19) . ?
C8' C9' 1.507(14) . ?
C9 C10 1.51(2) . ?
C9' C10' 1.524(19) . ?
